data_4342765
loop_
_publ_author_name
'Senthil Raja, Duraisamy'
'Lin, Pin-Chun'
'Liu, Wei-Ren'
'Zhan, Jun-Xiang'
'Fu, Xin-Yi'
'Lin, Chia-Her'

_publ_section_title
;
 Multidimensional (0D to 3D) Alkaline-Earth Metal Diphosphonates:
 Synthesis, Structural Diversity, and Luminescence Properties.
;
_journal_issue 9
_journal_name_full 'Inorganic chemistry'
_journal_page_first 4268
_journal_page_last 4278
_journal_paper_doi 10.1021/ic5029993
_journal_volume 54
_journal_year 2015
_chemical_formula_moiety 'C4 H14 Ca0.50 N O7 P2'
_chemical_formula_sum 'C4 H14 Ca0.5 N O7 P2'
_chemical_formula_weight 270.14
_chemical_name_systematic
; 
 ? 
;
_space_group_IT_number 14
_symmetry_cell_setting monoclinic
_symmetry_space_group_name_Hall '-P 2yn'
_symmetry_space_group_name_H-M 'P 1 21/n 1'
_atom_sites_solution_hydrogens geom
_atom_sites_solution_primary direct
_atom_sites_solution_secondary difmap
_audit_creation_method SHELXL-97
_cell_angle_alpha 90.00
_cell_angle_beta 102.893(2)
_cell_angle_gamma 90.00
_cell_formula_units_Z 4
_cell_length_a 5.7106(2)
_cell_length_b 15.3214(7)
_cell_length_c 12.3862(6)
_cell_measurement_reflns_used 5491
_cell_measurement_temperature 295(2)
_cell_measurement_theta_max 28.2193
_cell_measurement_theta_min 2.6588
_cell_volume 1056.40(8)
_computing_cell_refinement 'Bruker APEX2'
_computing_data_collection 'Bruker APEX2 (Bruker, 2008)'
_computing_data_reduction 'Bruker APEX2'
_computing_molecular_graphics 'Bruker SHELXTL (Bruker, 2008)'
_computing_publication_material 'Bruker SHELXTL'
_computing_structure_refinement 'SHELXL-97 (Sheldrick, 2008)'
_computing_structure_solution 'SHELXS-97 (Sheldrick, 2008)'
_diffrn_ambient_temperature 295(2)
_diffrn_detector_area_resol_mean 8.3333
_diffrn_measured_fraction_theta_full 0.990
_diffrn_measured_fraction_theta_max 0.990
_diffrn_measurement_device_type 'Bruker APEX-II CCD'
_diffrn_measurement_method '\f and \w scans'
_diffrn_radiation_monochromator graphite
_diffrn_radiation_source 'fine-focus sealed tube'
_diffrn_radiation_type MoK\a
_diffrn_radiation_wavelength 0.71073
_diffrn_reflns_av_R_equivalents 0.0617
_diffrn_reflns_av_sigmaI/netI 0.0458
_diffrn_reflns_limit_h_max 7
_diffrn_reflns_limit_h_min -7
_diffrn_reflns_limit_k_max 20
_diffrn_reflns_limit_k_min -20
_diffrn_reflns_limit_l_max 16
_diffrn_reflns_limit_l_min -16
_diffrn_reflns_number 9443
_diffrn_reflns_theta_full 28.28
_diffrn_reflns_theta_max 28.28
_diffrn_reflns_theta_min 2.15
_exptl_absorpt_coefficient_mu 0.669
_exptl_absorpt_correction_T_max 0.9547
_exptl_absorpt_correction_T_min 0.8506
_exptl_absorpt_correction_type multi-scan
_exptl_absorpt_process_details 'SADABS (Bruker, 2008)'
_exptl_crystal_colour colourless
_exptl_crystal_density_diffrn 1.699
_exptl_crystal_density_method 'not measured'
_exptl_crystal_description acicular
_exptl_crystal_F_000 564
_exptl_crystal_size_max 0.25
_exptl_crystal_size_mid 0.08
_exptl_crystal_size_min 0.07
_refine_diff_density_max 0.482
_refine_diff_density_min -0.279
_refine_diff_density_rms 0.067
_refine_ls_extinction_method none
_refine_ls_goodness_of_fit_ref 0.986
_refine_ls_hydrogen_treatment constr
_refine_ls_matrix_type full
_refine_ls_number_parameters 136
_refine_ls_number_reflns 2603
_refine_ls_number_restraints 0
_refine_ls_restrained_S_all 0.986
_refine_ls_R_factor_all 0.0412
_refine_ls_R_factor_gt 0.0322
_refine_ls_shift/su_max 0.004
_refine_ls_shift/su_mean 0.000
_refine_ls_structure_factor_coef Fsqd
_refine_ls_weighting_details 'calc w=1/[\s^2^(Fo^2^)+(0.0476P)^2^+0.0000P] where P=(Fo^2^+2Fc^2^)/3'
_refine_ls_weighting_scheme calc
_refine_ls_wR_factor_gt 0.0832
_refine_ls_wR_factor_ref 0.0876
_reflns_number_gt 2107
_reflns_number_total 2603
_reflns_threshold_expression >2sigma(I)
_cod_data_source_file ic5029993_si_002.cif
_cod_data_source_block 2
_cod_depositor_comments 'Adding full bibliography for 4342764--4342767.cif.'
_cod_original_formula_sum 'C4 H14 Ca0.50 N O7 P2'
_cod_database_code 4342765

loop_
_symmetry_equiv_pos_as_xyz
'x, y, z'
'-x+1/2, y+1/2, -z+1/2'
'-x, -y, -z'
'x-1/2, -y-1/2, z-1/2'

loop_
_atom_site_label
_atom_site_type_symbol
_atom_site_fract_x
_atom_site_fract_y
_atom_site_fract_z
_atom_site_U_iso_or_equiv
_atom_site_adp_type
_atom_site_occupancy
_atom_site_symmetry_multiplicity
_atom_site_calc_flag
_atom_site_refinement_flags
Ca1 Ca 0.5000 0.0000 0.0000 0.01843(14) Uani 1 2 d S
P1 P 0.88713(8) -0.06740(3) -0.16913(4) 0.01720(13) Uani 1 1 d .
P2 P 0.71786(8) 0.12469(3) -0.18876(4) 0.02017(13) Uani 1 1 d .
O1 O 0.1241(2) -0.05163(8) -0.08929(12) 0.0267(3) Uani 1 1 d .
O2 O 0.3124(2) 0.08885(8) 0.11157(11) 0.0232(3) Uani 1 1 d .
O3 O 0.9125(3) -0.13944(8) -0.25527(12) 0.0304(3) Uani 1 1 d .
H1 H 0.8770 -0.1914 -0.2334 0.037 Uiso 1 1 d R
O4 O 0.9426(2) 0.14692(9) -0.09201(12) 0.0292(3) Uani 1 1 d .
H2 H 0.9418 0.1118 -0.0352 0.035 Uiso 1 1 d R
O5 O 0.6878(3) 0.19900(8) -0.26986(12) 0.0296(3) Uani 1 1 d .
O6 O 0.5065(2) 0.10184(8) -0.14103(12) 0.0272(3) Uani 1 1 d .
O7 O 1.0237(3) 0.05384(9) -0.29876(13) 0.0323(3) Uani 1 1 d .
H3 H 1.1508 0.0707 -0.2406 0.039 Uiso 1 1 d R
C1 C 0.8134(3) 0.02966(12) -0.25854(16) 0.0219(4) Uani 1 1 d .
C2 C 0.6141(4) 0.00754(14) -0.35847(18) 0.0363(5) Uani 1 1 d .
H2A H 0.5716 0.0588 -0.4031 0.054 Uiso 1 1 calc R
H2B H 0.4762 -0.0132 -0.3339 0.054 Uiso 1 1 calc R
H2C H 0.6688 -0.0370 -0.4015 0.054 Uiso 1 1 calc R
N1 N 0.8833(3) 0.23376(11) -0.45171(16) 0.0342(4) Uani 1 1 d .
H4 H 0.8346 0.2897 -0.4606 0.041 Uiso 1 1 calc R
H5 H 0.8208 0.2106 -0.3975 0.041 Uiso 1 1 calc R
C3 C 0.7875(6) 0.18623(18) -0.5548(2) 0.0572(7) Uani 1 1 d .
H3A H 0.8326 0.2158 -0.6154 0.086 Uiso 1 1 calc R
H3B H 0.6155 0.1837 -0.5676 0.086 Uiso 1 1 calc R
H3C H 0.8515 0.1281 -0.5489 0.086 Uiso 1 1 calc R
C4 C 1.1465(4) 0.23208(19) -0.4165(3) 0.0584(8) Uani 1 1 d .
H4A H 1.1990 0.1737 -0.3957 0.088 Uiso 1 1 calc R
H4B H 1.1972 0.2703 -0.3542 0.088 Uiso 1 1 calc R
H4C H 1.2154 0.2511 -0.4764 0.088 Uiso 1 1 calc R

loop_
_atom_site_aniso_label
_atom_site_aniso_U_11
_atom_site_aniso_U_22
_atom_site_aniso_U_33
_atom_site_aniso_U_23
_atom_site_aniso_U_13
_atom_site_aniso_U_12
Ca1 0.0162(2) 0.0192(3) 0.0226(3) 0.0003(2) 0.0100(2) -0.00077(18)
P1 0.0189(2) 0.0155(2) 0.0194(3) -0.00071(17) 0.00887(18) 0.00062(16)
P2 0.0236(2) 0.0162(2) 0.0232(3) 0.00366(18) 0.0107(2) 0.00206(17)
O1 0.0201(6) 0.0284(7) 0.0310(8) 0.0006(6) 0.0043(6) -0.0004(5)
O2 0.0251(7) 0.0200(6) 0.0288(8) -0.0013(5) 0.0150(6) -0.0014(5)
O3 0.0488(9) 0.0184(7) 0.0311(8) -0.0042(6) 0.0238(7) -0.0025(6)
O4 0.0330(8) 0.0254(7) 0.0288(8) 0.0002(6) 0.0064(6) -0.0049(6)
O5 0.0406(8) 0.0204(7) 0.0319(8) 0.0076(6) 0.0171(7) 0.0060(6)
O6 0.0274(7) 0.0255(7) 0.0329(8) 0.0075(6) 0.0157(6) 0.0061(5)
O7 0.0348(8) 0.0362(8) 0.0321(8) 0.0049(6) 0.0206(7) -0.0023(6)
C1 0.0267(9) 0.0207(9) 0.0204(10) 0.0020(7) 0.0101(8) 0.0016(7)
C2 0.0447(13) 0.0326(11) 0.0264(12) -0.0030(9) -0.0029(10) 0.0057(9)
N1 0.0407(10) 0.0249(9) 0.0432(12) 0.0016(8) 0.0222(9) 0.0009(7)
C3 0.0693(18) 0.0606(17) 0.0443(16) -0.0110(13) 0.0183(14) 0.0033(14)
C4 0.0396(14) 0.0583(17) 0.078(2) 0.0220(15) 0.0153(14) -0.0119(12)

loop_
_atom_type_symbol
_atom_type_description
_atom_type_scat_dispersion_real
_atom_type_scat_dispersion_imag
_atom_type_scat_source
C C 0.0033 0.0016 'International Tables Vol C Tables 4.2.6.8 and 6.1.1.4'
H H 0.0000 0.0000 'International Tables Vol C Tables 4.2.6.8 and 6.1.1.4'
O O 0.0106 0.0060 'International Tables Vol C Tables 4.2.6.8 and 6.1.1.4'
P P 0.1023 0.0942 'International Tables Vol C Tables 4.2.6.8 and 6.1.1.4'
Ca Ca 0.2262 0.3064 'International Tables Vol C Tables 4.2.6.8 and 6.1.1.4'
N N 0.0061 0.0033 'International Tables Vol C Tables 4.2.6.8 and 6.1.1.4'

loop_
_geom_angle_atom_site_label_1
_geom_angle_atom_site_label_2
_geom_angle_atom_site_label_3
_geom_angle
_geom_angle_site_symmetry_1
_geom_angle_site_symmetry_3
O1 Ca1 O1 180.0 3_655 .
O1 Ca1 O6 87.80(5) 3_655 .
O1 Ca1 O6 92.21(5) . .
O1 Ca1 O6 92.21(5) 3_655 3_655
O1 Ca1 O6 87.79(5) . 3_655
O6 Ca1 O6 180.0 . 3_655
O1 Ca1 O2 90.96(5) 3_655 .
O1 Ca1 O2 89.04(5) . .
O6 Ca1 O2 97.87(4) . .
O6 Ca1 O2 82.13(4) 3_655 .
O1 Ca1 O2 89.04(5) 3_655 3_655
O1 Ca1 O2 90.96(5) . 3_655
O6 Ca1 O2 82.13(4) . 3_655
O6 Ca1 O2 97.87(4) 3_655 3_655
O2 Ca1 O2 180.0 . 3_655
O1 Ca1 P2 107.44(4) 3_655 3_655
O1 Ca1 P2 72.55(4) . 3_655
O6 Ca1 P2 159.64(3) . 3_655
O6 Ca1 P2 20.36(3) 3_655 3_655
O2 Ca1 P2 69.15(3) . 3_655
O2 Ca1 P2 110.85(3) 3_655 3_655
O1 Ca1 P1 104.65(4) 3_655 3_655
O1 Ca1 P1 75.35(4) . 3_655
O6 Ca1 P1 111.33(3) . 3_655
O6 Ca1 P1 68.67(3) 3_655 3_655
O2 Ca1 P1 19.21(3) . 3_655
O2 Ca1 P1 160.79(3) 3_655 3_655
P2 Ca1 P1 52.539(11) 3_655 3_655
O1 P1 O2 112.78(8) 1_655 3_655
O1 P1 O3 110.75(8) 1_655 .
O2 P1 O3 111.30(7) 3_655 .
O1 P1 C1 108.42(8) 1_655 .
O2 P1 C1 111.33(8) 3_655 .
O3 P1 C1 101.70(8) . .
O6 P2 O5 117.30(8) . .
O6 P2 O4 109.84(8) . .
O5 P2 O4 107.17(8) . .
O6 P2 C1 110.49(8) . .
O5 P2 C1 106.72(8) . .
O4 P2 C1 104.51(8) . .
P1 O1 Ca1 165.05(9) 1_455 .
P1 O2 Ca1 129.81(7) 3_655 .
P1 O3 H1 111.4 . .
P2 O4 H2 108.8 . .
P2 O6 Ca1 126.61(8) . .
C1 O7 H3 111.4 . .
O7 C1 C2 107.73(16) . .
O7 C1 P2 108.38(12) . .
C2 C1 P2 108.23(13) . .
O7 C1 P1 108.48(12) . .
C2 C1 P1 109.75(13) . .
P2 C1 P1 114.09(10) . .
C1 C2 H2A 109.5 . .
C1 C2 H2B 109.5 . .
H2A C2 H2B 109.5 . .
C1 C2 H2C 109.5 . .
H2A C2 H2C 109.5 . .
H2B C2 H2C 109.5 . .
C4 N1 C3 114.1(2) . .
C4 N1 H4 108.7 . .
C3 N1 H4 108.7 . .
C4 N1 H5 108.7 . .
C3 N1 H5 108.7 . .
H4 N1 H5 107.6 . .
N1 C3 H3A 109.5 . .
N1 C3 H3B 109.5 . .
H3A C3 H3B 109.5 . .
N1 C3 H3C 109.5 . .
H3A C3 H3C 109.5 . .
H3B C3 H3C 109.5 . .
N1 C4 H4A 109.5 . .
N1 C4 H4B 109.5 . .
H4A C4 H4B 109.5 . .
N1 C4 H4C 109.5 . .
H4A C4 H4C 109.5 . .
H4B C4 H4C 109.5 . .

loop_
_geom_bond_atom_site_label_1
_geom_bond_atom_site_label_2
_geom_bond_distance
_geom_bond_site_symmetry_2
Ca1 O1 2.3230(13) 3_655
Ca1 O1 2.3230(13) .
Ca1 O6 2.3487(13) .
Ca1 O6 2.3487(13) 3_655
Ca1 O2 2.3605(12) .
Ca1 O2 2.3606(12) 3_655
Ca1 P2 3.4586(5) 3_655
Ca1 P1 3.5226(4) 3_655
P1 O1 1.5070(14) 1_655
P1 O2 1.5088(13) 3_655
P1 O3 1.5643(13) .
P1 C1 1.8459(19) .
P2 O6 1.4990(13) .
P2 O5 1.5026(14) .
P2 O4 1.5853(14) .
P2 C1 1.8371(19) .
O1 P1 1.5070(14) 1_455
O2 P1 1.5088(13) 3_655
O3 H1 0.8797 .
O4 H2 0.8874 .
O7 C1 1.447(2) .
O7 H3 0.9374 .
C1 C2 1.521(3) .
C2 H2A 0.9600 .
C2 H2B 0.9600 .
C2 H2C 0.9600 .
N1 C4 1.469(3) .
N1 C3 1.466(3) .
N1 H4 0.9000 .
N1 H5 0.9000 .
C3 H3A 0.9600 .
C3 H3B 0.9600 .
C3 H3C 0.9600 .
C4 H4A 0.9600 .
C4 H4B 0.9600 .
C4 H4C 0.9600 .
